data_4069041
loop_
_publ_author_name
'Pierce, Glesni A.'
'Vidovic, Dragoslav'
'Kays, Deborah L.'
'Coombs, Natalie D.'
'Thompson, Amber L.'
'Jemmis, Eluvathingal D.'
'De, Susmita'
'Aldridge, Simon'

_publ_section_title
;
 Half-Sandwich Group 8 Borylene Complexes: Synthetic and Structural
 Studies and Oxygen Atom Abstraction Chemistry
;
_journal_issue 10
_journal_name_full Organometallics
_journal_page_first 2947
_journal_paper_doi 10.1021/om801215b
_journal_volume 28
_journal_year 2009
_chemical_formula_moiety 'C32 H12 B F24, C19 H27 B N1 O2 Ru1, C H2 Cl2'
_chemical_formula_sum 'C52 H41 B2 Cl2 F24 N O2 Ru'
_chemical_formula_weight 1361.45
_chemical_melting_point ?
_space_group_IT_number 2
_symmetry_cell_setting triclinic
_symmetry_space_group_name_Hall '-P 1'
_symmetry_space_group_name_H-M 'P -1'
_atom_sites_solution_hydrogens geom
_atom_sites_solution_primary direct
_audit_creation_date 07-12-01
_audit_creation_method CRYSTALS_ver_12.85
_cell_angle_alpha 77.1667(9)
_cell_angle_beta 74.0805(9)
_cell_angle_gamma 74.4248(8)
_cell_formula_units_Z 2
_cell_length_a 12.7397(2)
_cell_length_b 14.7060(3)
_cell_length_c 16.4103(3)
_cell_measurement_reflns_used 11340
_cell_measurement_temperature 150
_cell_measurement_theta_max 27
_cell_measurement_theta_min 5
_cell_volume 2811.17(9)
_computing_cell_refinement 'DENZO/SCALEPACK (Otwinowski & Minor, 1997)'
_computing_data_collection 'COLLECT (Nonius, 1997-2001).'
_computing_data_reduction 'DENZO/SCALEPACK (Otwinowski & Minor, 1997)'
_computing_molecular_graphics 'CAMERON (Watkin et al., 1996)'
_computing_publication_material 'CRYSTALS (Betteridge et al., 2003)'
_computing_structure_refinement 'CRYSTALS (Betteridge et al., 2003)'
_computing_structure_solution 'SIR92 (Altomare et al., 1994)'
_diffrn_ambient_temperature 150
_diffrn_measured_fraction_theta_full 0.991
_diffrn_measured_fraction_theta_max 0.989
_diffrn_measurement_device 'Nonius KappaCCD'
_diffrn_measurement_device_type Area
_diffrn_measurement_method \w
_diffrn_radiation_monochromator graphite
_diffrn_radiation_type 'Mo K\a'
_diffrn_radiation_wavelength 0.71073
_diffrn_reflns_av_R_equivalents 0.050
_diffrn_reflns_limit_h_max 16
_diffrn_reflns_limit_h_min -16
_diffrn_reflns_limit_k_max 19
_diffrn_reflns_limit_k_min -19
_diffrn_reflns_limit_l_max 19
_diffrn_reflns_limit_l_min -21
_diffrn_reflns_number 41940
_diffrn_reflns_theta_full 25.831
_diffrn_reflns_theta_max 27.480
_diffrn_reflns_theta_min 5.120
_diffrn_standards_number 0
_exptl_absorpt_coefficient_mu 0.495
_exptl_absorpt_correction_T_max 0.92
_exptl_absorpt_correction_T_min 0.84
_exptl_absorpt_correction_type multi-scan
_exptl_absorpt_process_details 'DENZO/SCALEPACK (Otwinowski & Minor, 1997)'
_exptl_crystal_colour 'pale yellow'
_exptl_crystal_density_diffrn 1.608
_exptl_crystal_density_meas ?
_exptl_crystal_density_method 'not measured'
_exptl_crystal_description plate
_exptl_crystal_F_000 1360
_exptl_crystal_size_max 0.25
_exptl_crystal_size_mid 0.25
_exptl_crystal_size_min 0.16
_refine_diff_density_max 1.15
_refine_diff_density_min -0.81
_refine_ls_extinction_method None
_refine_ls_goodness_of_fit_ref 1.1384
_refine_ls_hydrogen_treatment constr
_refine_ls_matrix_type full
_refine_ls_number_parameters 754
_refine_ls_number_reflns 7665
_refine_ls_number_restraints 12
_refine_ls_R_factor_all 0.1233
_refine_ls_R_factor_gt 0.0769
_refine_ls_shift/su_max 0.002880
_refine_ls_structure_factor_coef F
_refine_ls_weighting_details
;
 Method, part 1, Chebychev polynomial, (Watkin, 1994, Prince, 1982) 
 [weight] = 1.0/[A~0~*T~0~(x)+A~1~*T~1~(x) ... +A~n-1~]*T~n-1~(x)] 
 where A~i~ are the Chebychev coefficients listed below and x= Fcalc/Fmax 
 Method = Robust Weighting (Prince, 1982) 
 W = [weight] * [1-(deltaF/6*sigmaF)^2^]^2^ 
 A~i~ are: 
 0.600 -0.283 0.420E-01 -0.351 
;
_refine_ls_weighting_scheme calc
_refine_ls_wR_factor_all 0.1068
_refine_ls_wR_factor_gt 0.0774
_refine_ls_wR_factor_ref 0.0774
_reflns_limit_h_max 16
_reflns_limit_h_min -15
_reflns_limit_k_max 19
_reflns_limit_k_min -18
_reflns_limit_l_max 21
_reflns_limit_l_min 0
_reflns_number_gt 7665
_reflns_number_total 12755
_reflns_threshold_expression I>2.0\s(I)
_oxford_diffrn_Wilson_B_factor 0.00
_oxford_diffrn_Wilson_scale 0.00
_oxford_refine_ls_r_factor_ref 0.0769
_oxford_refine_ls_scale 0.2992(5)
_oxford_reflns_number_all 12755
_oxford_reflns_threshold_expression_ref I>2.0\s(I)
_oxford_structure_analysis_title 5635
_cod_data_source_file om801215b_si_001.cif
_cod_data_source_block 4
_cod_depositor_comments
;
The following automatic conversions were performed:

'_chemical_melting_point' value 'not measured' was changed to '?' -
the value is undefined or not given.

'_symmetry_cell_setting' value
'Triclinic' changed to 'triclinic' according to
/home/saulius/struct/CIF-dictionaries/cif_core.dic dictionary named
'cif_core.dic' version 2.4.2 from 2011-04-26.

Automatic conversion script
Id: cif_fix_values 1715 2011-07-08 13:25:40Z adriana 

The following automatic conversions were performed:

'_exptl_crystal_density_meas' value 'not measured' was changed to '?'
- the value is perceived as not measured.

Automatic conversion script
Id: cif_fix_values 3008 2015-01-20 13:52:24Z robertas 
;
_cod_original_sg_symbol_H-M 'P -1 '
_cod_original_formula_sum 'C52 H41 B2 Cl2 F24 N1 O2 Ru1'
_cod_database_code 4069041

loop_
_symmetry_equiv_pos_as_xyz
x,y,z
-x,-y,-z

loop_
_atom_site_label
_atom_site_type_symbol
_atom_site_fract_x
_atom_site_fract_y
_atom_site_fract_z
_atom_site_U_iso_or_equiv
_atom_site_occupancy
_atom_site_adp_type
_atom_site_refinement_flags_posn
_atom_site_disorder_group
Ru1 Ru 0.61506(4) 0.24173(4) 0.40999(3) 0.0557 1.0000 Uani . .
C2 C 0.7214(6) 0.3418(6) 0.3220(6) 0.0785 1.0000 Uani . .
C3 C 0.7680(5) 0.2494(5) 0.3036(5) 0.0650 1.0000 Uani . .
C4 C 0.8004(6) 0.1918(7) 0.3757(8) 0.1048 1.0000 Uani . .
C5 C 0.7705(7) 0.2556(7) 0.4422(6) 0.0844 1.0000 Uani . .
C6 C 0.7253(7) 0.3443(7) 0.4022(6) 0.0840 1.0000 Uani . .
C7 C 0.4816(6) 0.3202(7) 0.4610(5) 0.0938 1.0000 Uani . .
O8 O 0.4002(6) 0.3677(8) 0.4930(5) 0.1630 1.0000 Uani . .
C9 C 0.5756(9) 0.1317(9) 0.4792(6) 0.1026 1.0000 Uani . .
O10 O 0.5569(9) 0.0617(7) 0.5197(5) 0.1588 1.0000 Uani . .
B11 B 0.5364(5) 0.2289(4) 0.3273(4) 0.0456 1.0000 Uani . .
N12 N 0.4895(3) 0.2233(3) 0.2667(3) 0.0399 1.0000 Uani . .
C13 C 0.4263(4) 0.3119(4) 0.2209(3) 0.0420 1.0000 Uani . .
C14 C 0.4884(5) 0.3356(4) 0.1287(3) 0.0507 1.0000 Uani . .
C15 C 0.4193(7) 0.4211(5) 0.0827(4) 0.0672 1.0000 Uani . .
C16 C 0.3895(6) 0.5079(4) 0.1280(4) 0.0629 1.0000 Uani . .
C17 C 0.3296(5) 0.4853(4) 0.2211(4) 0.0560 1.0000 Uani . .
C18 C 0.3974(4) 0.3968(4) 0.2686(3) 0.0468 1.0000 Uani . .
C19 C 0.4987(5) 0.1318(4) 0.2364(3) 0.0474 1.0000 Uani . .
C20 C 0.5793(6) 0.0499(5) 0.2772(5) 0.0680 1.0000 Uani . .
C21 C 0.5916(6) -0.0407(5) 0.2431(6) 0.0790 1.0000 Uani . .
C22 C 0.4797(6) -0.0666(4) 0.2565(5) 0.0659 1.0000 Uani . .
C23 C 0.4010(7) 0.0166(5) 0.2157(6) 0.0781 1.0000 Uani . .
C24 C 0.3880(5) 0.1069(5) 0.2523(6) 0.0700 1.0000 Uani . .
Cl25 Cl 0.76687(17) 0.18748(15) 0.67946(12) 0.0788 1.0000 Uani . .
C26 C 0.8942(7) 0.1080(7) 0.6767(5) 0.0855 1.0000 Uani . .
Cl27 Cl 0.9313(3) 0.0347(3) 0.6029(3) 0.1639 1.0000 Uani . .
F28 F 0.8351(3) 0.5280(2) 0.5667(2) 0.0621 1.0000 Uani . .
C29 C 0.8569(5) 0.4416(4) 0.5421(3) 0.0485 1.0000 Uani . .
F30 F 0.7595(3) 0.4132(3) 0.5722(2) 0.0586 1.0000 Uani . .
F31 F 0.8748(3) 0.4579(3) 0.4568(2) 0.0709 1.0000 Uani . .
C32 C 0.9507(4) 0.3726(4) 0.5757(3) 0.0391 1.0000 Uani . .
C33 C 0.9563(4) 0.3686(3) 0.6597(3) 0.0346 1.0000 Uani . .
C34 C 1.0433(4) 0.3076(3) 0.6954(3) 0.0332 1.0000 Uani . .
C35 C 1.1238(4) 0.2485(4) 0.6415(3) 0.0408 1.0000 Uani . .
C36 C 1.1167(5) 0.2497(4) 0.5579(3) 0.0494 1.0000 Uani . .
C37 C 1.0307(5) 0.3126(4) 0.5230(3) 0.0462 1.0000 Uani . .
C38 C 1.2008(4) 0.1873(3) 0.5021(3) 0.0676 1.0000 Uani D .
B42 B 1.0440(4) 0.2962(4) 0.7968(3) 0.0313 1.0000 Uani . .
C43 C 0.9780(3) 0.3924(3) 0.8396(3) 0.0326 1.0000 Uani . .
C44 C 0.9816(4) 0.4838(3) 0.7933(3) 0.0338 1.0000 Uani . .
C45 C 0.9354(4) 0.5661(3) 0.8316(3) 0.0362 1.0000 Uani . .
C46 C 0.8822(4) 0.5596(4) 0.9178(3) 0.0416 1.0000 Uani . .
C47 C 0.8783(4) 0.4694(4) 0.9652(3) 0.0364 1.0000 Uani . .
C48 C 0.9253(4) 0.3879(3) 0.9266(3) 0.0327 1.0000 Uani . .
C49 C 0.8177(5) 0.4606(4) 1.0578(3) 0.0459 1.0000 Uani . .
F50 F 0.8275(3) 0.5264(3) 1.0971(2) 0.0709 1.0000 Uani . .
F51 F 0.8599(4) 0.3784(3) 1.1040(2) 0.0848 1.0000 Uani . .
F52 F 0.7106(3) 0.4652(4) 1.0688(2) 0.0948 1.0000 Uani . .
C53 C 0.9385(4) 0.6623(4) 0.7773(4) 0.0454 1.0000 Uani . .
F54 F 1.0227(4) 0.6618(3) 0.7122(3) 0.0992 1.0000 Uani . .
F55 F 0.9446(8) 0.7257(3) 0.8174(3) 0.1559 1.0000 Uani . .
F56 F 0.8527(4) 0.6971(4) 0.7452(5) 0.1666 1.0000 Uani . .
C57 C 0.9851(4) 0.2049(3) 0.8422(3) 0.0315 1.0000 Uani . .
C58 C 1.0468(4) 0.1096(3) 0.8465(3) 0.0338 1.0000 Uani . .
C59 C 0.9939(4) 0.0330(3) 0.8786(3) 0.0358 1.0000 Uani . .
C60 C 0.8789(4) 0.0478(3) 0.9081(3) 0.0379 1.0000 Uani . .
C61 C 0.8175(4) 0.1415(3) 0.9032(3) 0.0347 1.0000 Uani . .
C62 C 0.8691(4) 0.2178(3) 0.8709(3) 0.0333 1.0000 Uani . .
C63 C 0.6914(4) 0.1589(4) 0.9353(3) 0.0426 1.0000 Uani . .
F64 F 0.6467(3) 0.1130(4) 0.8981(3) 0.0899 1.0000 Uani . .
F65 F 0.6607(3) 0.1255(5) 1.0167(3) 0.1129 1.0000 Uani . .
F66 F 0.6401(3) 0.2469(3) 0.9213(4) 0.1128 1.0000 Uani . .
C67 C 1.0614(5) -0.0667(4) 0.8747(3) 0.0472 1.0000 Uani . .
F68 F 1.0209(3) -0.1314(2) 0.9393(3) 0.0754 1.0000 Uani . .
F69 F 1.1665(3) -0.0777(3) 0.8805(3) 0.0775 1.0000 Uani . .
F70 F 1.0658(5) -0.0956(3) 0.8037(3) 0.1055 1.0000 Uani . .
C71 C 1.1709(4) 0.2790(3) 0.8121(3) 0.0334 1.0000 Uani . .
C72 C 1.2528(4) 0.3217(3) 0.7528(3) 0.0378 1.0000 Uani . .
C73 C 1.3546(4) 0.3189(4) 0.7719(3) 0.0400 1.0000 Uani . .
C74 C 1.3775(4) 0.2742(4) 0.8493(3) 0.0401 1.0000 Uani . .
C75 C 1.2982(4) 0.2298(3) 0.9091(3) 0.0372 1.0000 Uani . .
C76 C 1.1967(4) 0.2323(3) 0.8903(3) 0.0342 1.0000 Uani . .
C77 C 1.3234(4) 0.1773(4) 0.9928(3) 0.0433 1.0000 Uani . .
F78 F 1.3752(5) 0.2213(4) 1.0258(3) 0.1047 1.0000 Uani . .
F79 F 1.2362(3) 0.1599(4) 1.0522(2) 0.0841 1.0000 Uani . .
F80 F 1.3908(5) 0.0919(3) 0.9847(3) 0.1073 1.0000 Uani . .
C81 C 1.4405(5) 0.3645(5) 0.7060(4) 0.0536 1.0000 Uani . .
F82 F 1.3979(4) 0.4406(3) 0.6556(3) 0.0937 1.0000 Uani . .
F83 F 1.5058(4) 0.3076(4) 0.6506(3) 0.0979 1.0000 Uani . .
F84 F 1.5111(5) 0.3860(6) 0.7384(3) 0.1520 1.0000 Uani . .
F390 F 1.1799(8) 0.1089(5) 0.4937(6) 0.124(4) 0.5000 Uiso D 1
F391 F 1.1672(6) 0.1640(5) 0.4433(4) 0.078(2) 0.5000 Uiso D 2
F400 F 1.2433(7) 0.2334(6) 0.4272(4) 0.106(3) 0.5000 Uiso D 1
F401 F 1.3007(5) 0.2060(6) 0.4719(5) 0.102(3) 0.5000 Uiso D 2
F410 F 1.3001(6) 0.1490(7) 0.5304(6) 0.108(3) 0.5000 Uiso D 1
F411 F 1.2326(7) 0.0960(4) 0.5479(4) 0.083(2) 0.5000 Uiso D 2
H21 H 0.6934 0.3979 0.2815 0.0983 1.0000 Uiso R .
H31 H 0.7797 0.2307 0.2473 0.0804 1.0000 Uiso R .
H41 H 0.8392 0.1248 0.3801 0.1174 1.0000 Uiso R .
H51 H 0.7852 0.2395 0.4996 0.1074 1.0000 Uiso R .
H61 H 0.6995 0.4032 0.4288 0.1076 1.0000 Uiso R .
H131 H 0.3554 0.2972 0.2195 0.0527 1.0000 Uiso R .
H142 H 0.5573 0.3498 0.1281 0.0623 1.0000 Uiso R .
H141 H 0.5024 0.2812 0.1000 0.0621 1.0000 Uiso R .
H152 H 0.4610 0.4352 0.0237 0.0864 1.0000 Uiso R .
H151 H 0.3508 0.4049 0.0815 0.0862 1.0000 Uiso R .
H161 H 0.4581 0.5258 0.1263 0.0781 1.0000 Uiso R .
H162 H 0.3420 0.5605 0.0986 0.0783 1.0000 Uiso R .
H171 H 0.3166 0.5392 0.2498 0.0695 1.0000 Uiso R .
H172 H 0.2583 0.4719 0.2232 0.0694 1.0000 Uiso R .
H181 H 0.4667 0.4101 0.2718 0.0552 1.0000 Uiso R .
H182 H 0.3551 0.3805 0.3266 0.0552 1.0000 Uiso R .
H191 H 0.5280 0.1398 0.1749 0.0573 1.0000 Uiso R .
H201 H 0.6517 0.0662 0.2646 0.0842 1.0000 Uiso R .
H202 H 0.5502 0.0401 0.3392 0.0845 1.0000 Uiso R .
H211 H 0.6393 -0.0930 0.2727 0.0944 1.0000 Uiso R .
H212 H 0.6253 -0.0317 0.1821 0.0944 1.0000 Uiso R .
H222 H 0.4472 -0.0781 0.3177 0.0823 1.0000 Uiso R .
H221 H 0.4901 -0.1238 0.2321 0.0820 1.0000 Uiso R .
H232 H 0.4322 0.0285 0.1533 0.1094 1.0000 Uiso R .
H231 H 0.3284 0.0016 0.2267 0.1094 1.0000 Uiso R .
H241 H 0.3599 0.0958 0.3130 0.0912 1.0000 Uiso R .
H242 H 0.3389 0.1593 0.2255 0.0911 1.0000 Uiso R .
H261 H 0.9524 0.1435 0.6651 0.1095 1.0000 Uiso R .
H262 H 0.8910 0.0673 0.7319 0.1092 1.0000 Uiso R .
H331 H 0.8994 0.4083 0.6939 0.0454 1.0000 Uiso R .
H351 H 1.1836 0.2069 0.6619 0.0503 1.0000 Uiso R .
H371 H 1.0251 0.3156 0.4677 0.0560 1.0000 Uiso R .
H441 H 1.0162 0.4906 0.7356 0.0433 1.0000 Uiso R .
H461 H 0.8507 0.6141 0.9427 0.0514 1.0000 Uiso R .
H481 H 0.9201 0.3280 0.9610 0.0435 1.0000 Uiso R .
H581 H 1.1246 0.0978 0.8282 0.0415 1.0000 Uiso R .
H601 H 0.8441 -0.0037 0.9302 0.0460 1.0000 Uiso R .
H621 H 0.8255 0.2787 0.8684 0.0437 1.0000 Uiso R .
H721 H 1.2382 0.3534 0.6997 0.0470 1.0000 Uiso R .
H741 H 1.4441 0.2735 0.8622 0.0491 1.0000 Uiso R .
H761 H 1.1452 0.2024 0.9310 0.0441 1.0000 Uiso R .

loop_
_atom_site_aniso_label
_atom_site_aniso_U_11
_atom_site_aniso_U_22
_atom_site_aniso_U_33
_atom_site_aniso_U_23
_atom_site_aniso_U_13
_atom_site_aniso_U_12
Ru1 0.0444(2) 0.0775(4) 0.0482(2) -0.0247(2) -0.01254(19) -0.0044(2)
C2 0.065(4) 0.088(5) 0.090(5) -0.027(4) -0.017(4) -0.019(4)
C3 0.042(3) 0.069(4) 0.083(5) -0.017(4) -0.011(3) -0.010(3)
C4 0.049(4) 0.085(6) 0.155(9) -0.010(6) -0.015(5) 0.011(4)
C5 0.073(5) 0.107(6) 0.091(5) -0.011(5) -0.044(4) -0.029(5)
C6 0.079(5) 0.093(6) 0.094(6) -0.012(5) -0.041(4) -0.023(4)
C7 0.052(4) 0.160(8) 0.079(5) -0.081(5) -0.019(3) 0.017(4)
O8 0.087(4) 0.285(11) 0.131(6) -0.155(7) -0.049(4) 0.060(6)
C9 0.130(8) 0.132(8) 0.057(4) -0.002(5) -0.030(5) -0.050(7)
O10 0.244(11) 0.173(8) 0.078(5) 0.037(5) -0.044(6) -0.115(8)
B11 0.042(3) 0.044(3) 0.046(3) -0.014(3) -0.002(2) -0.003(3)
N12 0.038(2) 0.041(2) 0.041(2) -0.0170(17) -0.0019(17) -0.0077(18)
C13 0.040(3) 0.039(3) 0.054(3) -0.018(2) -0.011(2) -0.011(2)
C14 0.056(3) 0.054(3) 0.045(3) -0.021(2) -0.008(2) -0.011(3)
C15 0.093(5) 0.059(4) 0.059(4) -0.010(3) -0.030(3) -0.018(4)
C16 0.075(4) 0.046(3) 0.074(4) -0.007(3) -0.030(3) -0.013(3)
C17 0.044(3) 0.047(3) 0.084(4) -0.026(3) -0.017(3) -0.007(2)
C18 0.043(3) 0.048(3) 0.047(3) -0.021(2) 0.002(2) -0.006(2)
C19 0.055(3) 0.044(3) 0.042(3) -0.021(2) -0.004(2) -0.003(2)
C20 0.056(4) 0.050(4) 0.100(5) -0.014(3) -0.025(4) -0.004(3)
C21 0.058(4) 0.045(4) 0.124(7) -0.031(4) -0.012(4) 0.010(3)
C22 0.081(5) 0.047(3) 0.074(4) -0.020(3) -0.020(4) -0.011(3)
C23 0.095(5) 0.052(4) 0.107(6) -0.023(4) -0.049(5) -0.013(4)
C24 0.053(3) 0.056(4) 0.117(6) -0.040(4) -0.034(4) -0.001(3)
Cl25 0.0833(12) 0.0850(13) 0.0703(10) -0.0048(9) -0.0217(9) -0.0242(10)
C26 0.081(5) 0.117(7) 0.073(5) -0.024(4) -0.030(4) -0.025(5)
Cl27 0.162(3) 0.181(3) 0.159(3) -0.112(3) -0.068(2) 0.048(2)
F28 0.070(2) 0.0457(19) 0.079(2) -0.0054(16) -0.0371(19) -0.0105(16)
C29 0.049(3) 0.058(3) 0.045(3) -0.007(2) -0.014(2) -0.021(3)
F30 0.0499(18) 0.063(2) 0.069(2) -0.0013(17) -0.0235(16) -0.0205(16)
F31 0.081(3) 0.091(3) 0.0408(17) -0.0003(17) -0.0234(17) -0.018(2)
C32 0.039(2) 0.048(3) 0.037(2) -0.007(2) -0.0097(19) -0.020(2)
C33 0.036(2) 0.038(3) 0.033(2) -0.0094(19) -0.0029(18) -0.018(2)
C34 0.028(2) 0.034(2) 0.040(2) -0.0099(19) -0.0041(18) -0.0110(18)
C35 0.036(2) 0.046(3) 0.044(3) -0.015(2) -0.009(2) -0.009(2)
C36 0.045(3) 0.060(3) 0.045(3) -0.022(2) -0.002(2) -0.012(3)
C37 0.053(3) 0.058(3) 0.031(2) -0.014(2) -0.003(2) -0.021(3)
C38 0.068(4) 0.084(5) 0.054(3) -0.035(3) 0.000(3) -0.016(4)
B42 0.028(2) 0.031(3) 0.038(2) -0.009(2) -0.0077(19) -0.008(2)
C43 0.026(2) 0.040(3) 0.037(2) -0.0126(19) -0.0114(17) -0.0064(18)
C44 0.027(2) 0.043(3) 0.036(2) -0.0139(19) -0.0069(17) -0.0107(19)
C45 0.031(2) 0.037(3) 0.045(3) -0.013(2) -0.0071(19) -0.0123(19)
C46 0.044(3) 0.040(3) 0.046(3) -0.019(2) -0.008(2) -0.011(2)
C47 0.035(2) 0.044(3) 0.037(2) -0.016(2) -0.0063(19) -0.014(2)
C48 0.030(2) 0.037(2) 0.034(2) -0.0094(18) -0.0087(17) -0.0099(19)
C49 0.051(3) 0.054(3) 0.038(3) -0.017(2) -0.008(2) -0.016(3)
F50 0.088(3) 0.083(3) 0.0525(19) -0.0402(18) 0.0007(18) -0.030(2)
F51 0.131(4) 0.069(3) 0.0387(18) -0.0055(17) -0.005(2) -0.012(2)
F52 0.055(2) 0.193(5) 0.047(2) -0.022(3) 0.0045(17) -0.059(3)
C53 0.044(3) 0.039(3) 0.052(3) -0.008(2) -0.004(2) -0.014(2)
F54 0.087(3) 0.051(2) 0.117(4) 0.008(2) 0.035(3) -0.020(2)
F55 0.347(11) 0.055(3) 0.083(3) -0.010(2) -0.037(5) -0.086(4)
F56 0.078(3) 0.118(4) 0.281(8) 0.130(5) -0.096(4) -0.061(3)
C57 0.030(2) 0.037(2) 0.032(2) -0.0133(18) -0.0092(17) -0.0065(18)
C58 0.028(2) 0.039(3) 0.039(2) -0.0153(19) -0.0070(18) -0.0071(18)
C59 0.038(2) 0.034(2) 0.038(2) -0.0129(19) -0.0114(19) -0.0050(19)
C60 0.043(3) 0.038(3) 0.036(2) -0.0095(19) -0.005(2) -0.016(2)
C61 0.033(2) 0.041(3) 0.034(2) -0.0148(19) -0.0051(18) -0.0111(19)
C62 0.034(2) 0.033(2) 0.038(2) -0.0101(18) -0.0117(18) -0.0096(18)
C63 0.041(3) 0.038(3) 0.052(3) -0.011(2) -0.007(2) -0.014(2)
F64 0.0430(19) 0.129(4) 0.123(4) -0.071(3) -0.008(2) -0.031(2)
F65 0.048(2) 0.216(6) 0.054(2) -0.007(3) 0.0024(18) -0.020(3)
F66 0.0329(18) 0.056(2) 0.227(6) -0.007(3) -0.008(3) -0.0074(17)
C67 0.048(3) 0.044(3) 0.048(3) -0.015(2) -0.010(2) -0.002(2)
F68 0.075(2) 0.0379(18) 0.095(3) -0.0027(18) -0.001(2) -0.0073(17)
F69 0.0458(19) 0.046(2) 0.132(4) -0.011(2) -0.022(2) 0.0029(16)
F70 0.165(5) 0.066(3) 0.081(3) -0.051(2) -0.057(3) 0.042(3)
C71 0.028(2) 0.030(2) 0.045(2) -0.0112(19) -0.0066(18) -0.0082(18)
C72 0.034(2) 0.038(3) 0.043(2) -0.012(2) -0.0061(19) -0.010(2)
C73 0.033(2) 0.039(3) 0.051(3) -0.014(2) -0.004(2) -0.013(2)
C74 0.029(2) 0.041(3) 0.056(3) -0.017(2) -0.009(2) -0.012(2)
C75 0.038(2) 0.034(2) 0.046(3) -0.014(2) -0.014(2) -0.0062(19)
C76 0.031(2) 0.033(2) 0.043(2) -0.0115(19) -0.0083(18) -0.0104(19)
C77 0.038(3) 0.045(3) 0.054(3) -0.011(2) -0.019(2) -0.009(2)
F78 0.161(5) 0.114(4) 0.092(3) 0.026(3) -0.088(3) -0.093(4)
F79 0.055(2) 0.145(4) 0.050(2) 0.008(2) -0.0192(17) -0.029(2)
F80 0.144(4) 0.074(3) 0.070(3) -0.007(2) -0.035(3) 0.040(3)
C81 0.041(3) 0.063(4) 0.063(3) -0.009(3) -0.011(3) -0.024(3)
F82 0.063(2) 0.066(3) 0.122(4) 0.021(3) 0.004(2) -0.019(2)
F83 0.084(3) 0.091(3) 0.086(3) -0.005(2) 0.026(2) -0.019(3)
F84 0.149(5) 0.291(9) 0.077(3) 0.009(4) -0.023(3) -0.184(6)

loop_
_atom_type_symbol
_atom_type_scat_dispersion_real
_atom_type_scat_dispersion_imag
_atom_type_scat_Cromer_Mann_a1
_atom_type_scat_Cromer_Mann_b1
_atom_type_scat_Cromer_Mann_a2
_atom_type_scat_Cromer_Mann_b2
_atom_type_scat_Cromer_Mann_a3
_atom_type_scat_Cromer_Mann_b3
_atom_type_scat_Cromer_Mann_a4
_atom_type_scat_Cromer_Mann_b4
_atom_type_scat_Cromer_Mann_c
_atom_type_scat_source
C 0.0033 0.0016 2.3100 20.8439 1.0200 10.2075 1.5886 0.5687 0.8650 51.6512 0.2156 'International Tables Vol C 4.2.6.8 and 6.1.1.4'
H 0.0000 0.0000 0.4930 10.5109 0.3229 26.1257 0.1402 3.1424 0.0408 57.7998 0.0030 'International Tables Vol C 4.2.6.8 and 6.1.1.4'
B 0.0013 0.0007 2.0545 23.2185 1.3326 1.0210 1.0979 60.3498 0.7068 0.1403 -0.1932 'International Tables Vol C 4.2.6.8 and 6.1.1.4'
F 0.0171 0.0103 3.5392 10.2825 2.6412 4.2944 1.5170 0.2615 1.0243 26.1476 0.2776 'International Tables Vol C 4.2.6.8 and 6.1.1.4'
N 0.0061 0.0033 12.2126 0.0057 3.1322 9.8933 2.0125 28.9975 1.1663 0.5826 -11.5290 'International Tables Vol C 4.2.6.8 and 6.1.1.4'
O 0.0106 0.0060 3.0485 13.2771 2.2868 5.7011 1.5463 0.3239 0.8670 32.9089 0.2508 'International Tables Vol C 4.2.6.8 and 6.1.1.4'
Ru -1.2594 0.8363 19.2674 0.8085 12.9182 8.4347 4.8634 24.7997 1.5676 94.2928 5.3787 'International Tables Vol C 4.2.6.8 and 6.1.1.4'
Cl 0.1484 0.1585 11.4604 0.0104 7.1964 1.1662 6.2556 18.5194 1.6455 47.7784 -9.5574 'International Tables Vol C 4.2.6.8 and 6.1.1.4'

loop_
_geom_angle_atom_site_label_1
_geom_angle_atom_site_label_2
_geom_angle_atom_site_label_3
_geom_angle
_geom_angle_publ_flag
C2 Ru1 C3 36.0(3) yes
C2 Ru1 C4 60.3(3) yes
C3 Ru1 C4 36.2(3) yes
C2 Ru1 C5 59.5(3) yes
C3 Ru1 C5 61.7(3) yes
C4 Ru1 C5 39.2(4) yes
C2 Ru1 C6 34.2(3) yes
C3 Ru1 C6 59.0(3) yes
C4 Ru1 C6 60.7(4) yes
C5 Ru1 C6 35.2(3) yes
C2 Ru1 C7 106.1(4) yes
C3 Ru1 C7 140.8(4) yes
C4 Ru1 C7 153.7(4) yes
C5 Ru1 C7 115.0(3) yes
C6 Ru1 C7 95.1(4) yes
C2 Ru1 C9 160.4(4) yes
C3 Ru1 C9 126.9(4) yes
C4 Ru1 C9 100.2(4) yes
C5 Ru1 C9 106.7(4) yes
C6 Ru1 C9 139.3(3) yes
C2 Ru1 B11 98.2(3) yes
C3 Ru1 B11 89.2(3) yes
C4 Ru1 B11 115.3(4) yes
C5 Ru1 B11 150.9(3) yes
C6 Ru1 B11 130.9(3) yes
C7 Ru1 C9 92.2(5) yes
C7 Ru1 B11 87.7(3) yes
C9 Ru1 B11 89.3(3) yes
Ru1 C2 C3 71.0(4) yes
Ru1 C2 C6 73.6(5) yes
C3 C2 C6 109.4(8) yes
Ru1 C2 H21 124.2 no
C3 C2 H21 125.6 no
C6 C2 H21 124.9 no
Ru1 C3 C2 73.0(4) yes
Ru1 C3 C4 71.3(5) yes
C2 C3 C4 108.4(8) yes
Ru1 C3 H31 124.6 no
C2 C3 H31 124.6 no
C4 C3 H31 126.8 no
Ru1 C4 C3 72.5(4) yes
Ru1 C4 C5 71.5(4) yes
C3 C4 C5 105.9(7) yes
Ru1 C4 H41 124.0 no
C3 C4 H41 126.4 no
C5 C4 H41 127.6 no
Ru1 C5 C4 69.4(4) yes
Ru1 C5 C6 73.6(4) yes
C4 C5 C6 104.7(8) yes
Ru1 C5 H51 124.9 no
C4 C5 H51 128.0 no
C6 C5 H51 127.1 no
Ru1 C6 C5 71.2(5) yes
Ru1 C6 C2 72.2(5) yes
C5 C6 C2 111.5(9) yes
Ru1 C6 H61 124.5 no
C5 C6 H61 124.5 no
C2 C6 H61 124.0 no
Ru1 C7 O8 179.3(8) yes
Ru1 C9 O10 176.4(11) yes
Ru1 B11 N12 175.3(5) yes
B11 N12 C13 120.3(4) yes
B11 N12 C19 123.9(5) yes
C13 N12 C19 115.7(4) yes
N12 C13 C14 111.5(4) yes
N12 C13 C18 111.9(4) yes
C14 C13 C18 111.4(4) yes
N12 C13 H131 106.3 no
C14 C13 H131 107.2 no
C18 C13 H131 108.2 no
C13 C14 C15 110.2(5) yes
C13 C14 H142 109.1 no
C15 C14 H142 109.1 no
C13 C14 H141 109.0 no
C15 C14 H141 109.2 no
H142 C14 H141 110.2 no
C14 C15 C16 111.5(5) yes
C14 C15 H152 108.8 no
C16 C15 H152 110.7 no
C14 C15 H151 108.5 no
C16 C15 H151 109.0 no
H152 C15 H151 108.3 no
C15 C16 C17 111.2(5) yes
C15 C16 H161 108.7 no
C17 C16 H161 108.4 no
C15 C16 H162 109.4 no
C17 C16 H162 109.5 no
H161 C16 H162 109.7 no
C16 C17 C18 111.5(5) yes
C16 C17 H171 110.0 no
C18 C17 H171 109.3 no
C16 C17 H172 108.8 no
C18 C17 H172 108.1 no
H171 C17 H172 109.2 no
C17 C18 C13 110.3(4) yes
C17 C18 H181 109.8 no
C13 C18 H181 108.4 no
C17 C18 H182 110.2 no
C13 C18 H182 109.5 no
H181 C18 H182 108.5 no
N12 C19 C20 110.9(5) yes
N12 C19 C24 112.6(4) yes
C20 C19 C24 110.3(5) yes
N12 C19 H191 108.6 no
C20 C19 H191 107.8 no
C24 C19 H191 106.4 no
C19 C20 C21 110.3(6) yes
C19 C20 H201 109.4 no
C21 C20 H201 109.8 no
C19 C20 H202 108.8 no
C21 C20 H202 109.5 no
H201 C20 H202 109.0 no
C20 C21 C22 112.1(6) yes
C20 C21 H211 109.0 no
C22 C21 H211 108.5 no
C20 C21 H212 108.9 no
C22 C21 H212 108.6 no
H211 C21 H212 109.8 no
C21 C22 C23 109.5(6) yes
C21 C22 H222 108.7 no
C23 C22 H222 108.1 no
C21 C22 H221 110.1 no
C23 C22 H221 110.6 no
H222 C22 H221 109.6 no
C22 C23 C24 110.4(6) yes
C22 C23 H232 109.1 no
C24 C23 H232 108.6 no
C22 C23 H231 109.7 no
C24 C23 H231 109.2 no
H232 C23 H231 109.8 no
C23 C24 C19 110.6(6) yes
C23 C24 H241 109.6 no
C19 C24 H241 107.1 no
C23 C24 H242 109.8 no
C19 C24 H242 108.8 no
H241 C24 H242 110.9 no
Cl25 C26 Cl27 115.3(4) yes
Cl25 C26 H261 109.0 no
Cl27 C26 H261 107.6 no
Cl25 C26 H262 108.2 no
Cl27 C26 H262 106.4 no
H261 C26 H262 110.2 no
F28 C29 F30 104.4(5) yes
F28 C29 F31 106.3(5) yes
F30 C29 F31 106.8(4) yes
F28 C29 C32 112.1(4) yes
F30 C29 C32 112.6(4) yes
F31 C29 C32 113.9(5) yes
C29 C32 C33 119.3(5) yes
C29 C32 C37 119.8(4) yes
C33 C32 C37 120.9(5) yes
C32 C33 C34 122.7(4) yes
C32 C33 H331 118.4 no
C34 C33 H331 118.8 no
C33 C34 C35 115.8(4) yes
C33 C34 B42 122.6(4) yes
C35 C34 B42 121.2(4) yes
C34 C35 C36 121.8(5) yes
C34 C35 H351 119.3 no
C36 C35 H351 118.9 no
C35 C36 C37 121.4(5) yes
C35 C36 C38 121.5(5) yes
C37 C36 C38 117.1(5) yes
C36 C37 C32 117.3(4) yes
C36 C37 H371 122.9 no
C32 C37 H371 119.8 no
C36 C38 F390 119.2(6) yes
C36 C38 F400 113.4(5) yes
F390 C38 F400 110.933(10) yes
C36 C38 F410 113.4(5) yes
F390 C38 F410 99.099(10) yes
F400 C38 F410 97.918(10) yes
C34 B42 C43 113.8(4) yes
C34 B42 C57 103.4(3) yes
C43 B42 C57 112.2(4) yes
C34 B42 C71 112.7(4) yes
C43 B42 C71 102.3(3) yes
C57 B42 C71 112.9(4) yes
B42 C43 C44 121.6(4) yes
B42 C43 C48 122.1(4) yes
C44 C43 C48 116.0(4) yes
C43 C44 C45 122.2(4) yes
C43 C44 H441 119.3 no
C45 C44 H441 118.5 no
C44 C45 C46 120.6(5) yes
C44 C45 C53 119.4(4) yes
C46 C45 C53 119.9(4) yes
C45 C46 C47 118.2(4) yes
C45 C46 H461 120.5 no
C47 C46 H461 121.3 no
C46 C47 C48 120.6(4) yes
C46 C47 C49 119.3(4) yes
C48 C47 C49 120.1(5) yes
C43 C48 C47 122.4(4) yes
C43 C48 H481 119.7 no
C47 C48 H481 118.0 no
C47 C49 F50 113.0(4) yes
C47 C49 F51 112.2(5) yes
F50 C49 F51 103.2(4) yes
C47 C49 F52 112.9(4) yes
F50 C49 F52 107.7(5) yes
F51 C49 F52 107.2(5) yes
C45 C53 F54 113.9(4) yes
C45 C53 F55 114.1(5) yes
F54 C53 F55 104.3(6) yes
C45 C53 F56 112.6(4) yes
F54 C53 F56 104.7(6) yes
F55 C53 F56 106.3(7) yes
B42 C57 C58 122.2(4) yes
B42 C57 C62 121.2(4) yes
C58 C57 C62 116.2(4) yes
C57 C58 C59 121.3(4) yes
C57 C58 H581 119.0 no
C59 C58 H581 119.7 no
C58 C59 C60 121.4(4) yes
C58 C59 C67 119.4(4) yes
C60 C59 C67 119.1(4) yes
C59 C60 C61 117.6(4) yes
C59 C60 H601 121.0 no
C61 C60 H601 121.4 no
C60 C61 C62 121.4(4) yes
C60 C61 C63 118.2(4) yes
C62 C61 C63 120.3(4) yes
C57 C62 C61 122.1(4) yes
C57 C62 H621 119.2 no
C61 C62 H621 118.7 no
C61 C63 F64 111.9(4) yes
C61 C63 F65 112.7(4) yes
F64 C63 F65 103.3(5) yes
C61 C63 F66 114.2(4) yes
F64 C63 F66 105.0(5) yes
F65 C63 F66 108.9(5) yes
C59 C67 F68 113.3(4) yes
C59 C67 F69 113.4(5) yes
F68 C67 F69 104.2(5) yes
C59 C67 F70 112.0(4) yes
F68 C67 F70 106.1(5) yes
F69 C67 F70 107.2(5) yes
B42 C71 C72 121.8(4) yes
B42 C71 C76 121.2(4) yes
C72 C71 C76 116.4(4) yes
C71 C72 C73 121.5(5) yes
C71 C72 H721 118.6 no
C73 C72 H721 119.9 no
C72 C73 C74 121.1(5) yes
C72 C73 C81 119.7(5) yes
C74 C73 C81 119.2(4) yes
C73 C74 C75 118.6(4) yes
C73 C74 H741 121.0 no
C75 C74 H741 120.4 no
C74 C75 C76 120.4(5) yes
C74 C75 C77 119.4(4) yes
C76 C75 C77 120.1(4) yes
C75 C76 C71 121.9(4) yes
C75 C76 H761 119.0 no
C71 C76 H761 119.1 no
C75 C77 F78 113.3(4) yes
C75 C77 F79 114.6(4) yes
F78 C77 F79 106.6(5) yes
C75 C77 F80 111.6(4) yes
F78 C77 F80 105.2(5) yes
F79 C77 F80 104.8(5) yes
C73 C81 F82 114.0(5) yes
C73 C81 F83 113.1(5) yes
F82 C81 F83 102.9(5) yes
C73 C81 F84 113.4(5) yes
F82 C81 F84 109.1(6) yes
F83 C81 F84 103.3(6) yes

loop_
_geom_bond_atom_site_label_1
_geom_bond_atom_site_label_2
_geom_bond_distance
_geom_bond_publ_flag
Ru1 C2 2.267(8) yes
Ru1 C3 2.241(7) yes
Ru1 C4 2.226(8) yes
Ru1 C5 2.255(7) yes
Ru1 C6 2.284(8) yes
Ru1 C7 1.875(7) yes
Ru1 C9 1.862(11) yes
Ru1 B11 1.960(6) yes
C2 C3 1.394(10) yes
C2 C6 1.338(11) yes
C2 H21 0.989 no
C3 C4 1.387(12) yes
C3 H31 0.983 no
C4 C5 1.501(13) yes
C4 H41 0.973 no
C5 C6 1.374(12) yes
C5 H51 0.975 no
C6 H61 0.992 no
C7 O8 1.147(8) yes
C9 O10 1.140(11) yes
B11 N12 1.320(7) yes
N12 C13 1.498(7) yes
N12 C19 1.500(6) yes
C13 C14 1.515(8) yes
C13 C18 1.530(7) yes
C13 H131 0.990 no
C14 C15 1.508(9) yes
C14 H142 0.953 no
C14 H141 0.968 no
C15 C16 1.526(9) yes
C15 H152 0.974 no
C15 H151 0.971 no
C16 C17 1.517(9) yes
C16 H161 0.970 no
C16 H162 0.970 no
C17 C18 1.537(8) yes
C17 H171 0.964 no
C17 H172 0.970 no
C18 H181 0.970 no
C18 H182 0.969 no
C19 C20 1.519(8) yes
C19 C24 1.492(8) yes
C19 H191 0.968 no
C20 C21 1.512(9) yes
C20 H201 0.971 no
C20 H202 0.975 no
C21 C22 1.519(10) yes
C21 H211 0.970 no
C21 H212 0.970 no
C22 C23 1.515(10) yes
C22 H222 0.971 no
C22 H221 0.973 no
C23 C24 1.527(9) yes
C23 H232 0.985 no
C23 H231 0.967 no
C24 H241 0.954 no
C24 H242 0.960 no
Cl25 C26 1.722(9) yes
C26 Cl27 1.687(8) yes
C26 H261 0.972 no
C26 H262 0.967 no
F28 C29 1.353(7) yes
C29 F30 1.344(6) yes
C29 F31 1.332(6) yes
C29 C32 1.491(7) yes
C32 C33 1.387(6) yes
C32 C37 1.392(7) yes
C33 C34 1.401(7) yes
C33 H331 0.936 no
C34 C35 1.398(6) yes
C34 B42 1.637(7) yes
C35 C36 1.396(7) yes
C35 H351 0.931 no
C36 C37 1.396(8) yes
C36 C38 1.461(6) yes
C37 H371 0.920 no
C38 F390 1.295(2) yes
C38 F400 1.314(2) yes
C38 F410 1.399(2) yes
B42 C43 1.638(6) yes
B42 C57 1.646(7) yes
B42 C71 1.648(6) yes
C43 C44 1.395(7) yes
C43 C48 1.395(6) yes
C44 C45 1.399(6) yes
C44 H441 0.924 no
C45 C46 1.385(7) yes
C45 C53 1.499(7) yes
C46 C47 1.387(7) yes
C46 H461 0.924 no
C47 C48 1.394(6) yes
C47 C49 1.498(7) yes
C48 H481 0.943 no
C49 F50 1.324(6) yes
C49 F51 1.339(7) yes
C49 F52 1.312(6) yes
C53 F54 1.290(7) yes
C53 F55 1.285(7) yes
C53 F56 1.276(7) yes
C57 C58 1.408(6) yes
C57 C62 1.396(6) yes
C58 C59 1.397(7) yes
C58 H581 0.932 no
C59 C60 1.383(7) yes
C59 C67 1.493(7) yes
C60 C61 1.388(7) yes
C60 H601 0.933 no
C61 C62 1.383(6) yes
C61 C63 1.517(7) yes
C62 H621 0.917 no
C63 F64 1.316(6) yes
C63 F65 1.305(7) yes
C63 F66 1.286(7) yes
C67 F68 1.345(7) yes
C67 F69 1.332(6) yes
C67 F70 1.309(6) yes
C71 C72 1.398(7) yes
C71 C76 1.394(7) yes
C72 C73 1.404(7) yes
C72 H721 0.935 no
C73 C74 1.364(7) yes
C73 C81 1.497(7) yes
C74 C75 1.391(7) yes
C74 H741 0.926 no
C75 C76 1.399(6) yes
C75 C77 1.491(7) yes
C76 H761 0.924 no
C77 F78 1.314(6) yes
C77 F79 1.303(6) yes
C77 F80 1.328(7) yes
C81 F82 1.319(7) yes
C81 F83 1.330(8) yes
C81 F84 1.297(7) yes
